data_4317495
loop_
_publ_author_name
'Dongwhan Lee'
'Pei-Lin Hung'
'Bernhard Spingler'
'Stephen J. Lippard'

_publ_section_title
;
 Sterically Hindered Carboxylate Ligands Support Water-Bridged Dimetallic
 Centers That Model Features of Metallohydrolase Active Sites
;
_journal_name_full 'Inorganic Chemistry'
_journal_page_first 521
_journal_page_last 531
_journal_paper_doi 10.1021/ic0107431
_journal_volume 41
_journal_year 2002
_chemical_formula_sum 'C95.5 H81 Cl3 N2 Ni2 O8'
_chemical_formula_weight 1608.39
_chemical_name_common '[Ni2(m-O2CArTol)4(C5H5N)2]'
_chemical_name_systematic
;
   ?
;
_space_group_IT_number 2
_symmetry_cell_setting triclinic
_symmetry_space_group_name_Hall '-P 1'
_symmetry_space_group_name_H-M 'P -1'
_atom_sites_solution_hydrogens geom
_atom_sites_solution_primary direct
_atom_sites_solution_secondary difmap
_audit_creation_method SHELXL-97
_cell_angle_alpha 88.881(2)
_cell_angle_beta 81.516(2)
_cell_angle_gamma 75.843(2)
_cell_formula_units_Z 2
_cell_length_a 14.5501(17)
_cell_length_b 15.2644(18)
_cell_length_c 19.321(2)
_cell_measurement_temperature 188(2)
_cell_volume 4114.7(8)
_computing_cell_refinement 'Bruker SMART'
_computing_data_collection 'Bruker SMART'
_computing_data_reduction 'Bruker SHELXTL'
_computing_molecular_graphics 'Bruker SHELXTL'
_computing_publication_material 'Bruker SHELXTL'
_computing_structure_refinement 'SHELXL-97 (Sheldrick, 1997)'
_computing_structure_solution 'SHELXS-97 (Sheldrick, 1990)'
_diffrn_ambient_temperature 188(2)
_diffrn_measured_fraction_theta_full 0.879
_diffrn_measured_fraction_theta_max 0.879
_diffrn_measurement_device_type 'CCD area detector'
_diffrn_measurement_method 'phi and omega scans'
_diffrn_radiation_monochromator graphite
_diffrn_radiation_source 'fine-focus sealed tube'
_diffrn_radiation_type MoK\a
_diffrn_radiation_wavelength 0.71073
_diffrn_reflns_av_R_equivalents 0.0241
_diffrn_reflns_av_sigmaI/netI 0.0656
_diffrn_reflns_limit_h_max 18
_diffrn_reflns_limit_h_min -17
_diffrn_reflns_limit_k_max 20
_diffrn_reflns_limit_k_min -20
_diffrn_reflns_limit_l_max 25
_diffrn_reflns_limit_l_min -13
_diffrn_reflns_number 25919
_diffrn_reflns_theta_full 28.30
_diffrn_reflns_theta_max 28.30
_diffrn_reflns_theta_min 1.94
_exptl_absorpt_coefficient_mu 0.613
_exptl_absorpt_correction_T_max 1.000000
_exptl_absorpt_correction_T_min 0.853240
_exptl_absorpt_correction_type SADABS
_exptl_crystal_colour green
_exptl_crystal_density_diffrn 1.298
_exptl_crystal_density_method 'not measured'
_exptl_crystal_description block
_exptl_crystal_F_000 1678
_exptl_crystal_size_max 0.2
_exptl_crystal_size_mid 0.1
_exptl_crystal_size_min 0.1
_refine_diff_density_max 0.940
_refine_diff_density_min -0.878
_refine_diff_density_rms 0.072
_refine_ls_extinction_method none
_refine_ls_goodness_of_fit_ref 0.926
_refine_ls_hydrogen_treatment mixed
_refine_ls_matrix_type full
_refine_ls_number_parameters 1017
_refine_ls_number_reflns 18017
_refine_ls_number_restraints 0
_refine_ls_restrained_S_all 0.926
_refine_ls_R_factor_all 0.0861
_refine_ls_R_factor_gt 0.0495
_refine_ls_shift/su_max 1.001
_refine_ls_shift/su_mean 0.019
_refine_ls_structure_factor_coef Fsqd
_refine_ls_weighting_details 'calc w=1/[\s^2^(Fo^2^)+(0.0948P)^2^+0.0000P] where P=(Fo^2^+2Fc^2^)/3'
_refine_ls_weighting_scheme calc
_refine_ls_wR_factor_gt 0.1319
_refine_ls_wR_factor_ref 0.1497
_reflns_number_gt 11864
_reflns_number_total 18017
_reflns_threshold_expression >2sigma(I)
_cod_data_source_file ic0107431_6.cif
_cod_data_source_block 4
_cod_depositor_comments
;
The following automatic conversions were performed:

'_symmetry_cell_setting' value 'Triclinic' changed to 'triclinic'
according to the built-in table from CIF Core dictionary named
'cif_core.dic' version 2.4.1 from 2010-06-29.

Automatic conversion script
Id: cif_fix_values 1646 2011-03-28 12:23:43Z adriana 
;
_cod_original_cell_volume 4114.8(8)
_cod_original_formula_sum 'C95.50 H81 Cl3 N2 Ni2 O8'
_cod_database_code 4317495

loop_
_symmetry_equiv_pos_as_xyz
'x, y, z'
'-x, -y, -z'

loop_
_atom_site_label
_atom_site_type_symbol
_atom_site_fract_x
_atom_site_fract_y
_atom_site_fract_z
_atom_site_U_iso_or_equiv
_atom_site_adp_type
_atom_site_occupancy
_atom_site_symmetry_multiplicity
_atom_site_calc_flag
_atom_site_refinement_flags
_atom_site_disorder_assembly
_atom_site_disorder_group
Ni1 Ni 0.44643(2) 0.25279(2) 0.724566(18) 0.02079(9) Uani 1 1 d . . .
Ni2 Ni 0.61771(2) 0.24993(2) 0.745793(17) 0.02093(9) Uani 1 1 d . . .
N1N N 0.31702(16) 0.25027(15) 0.70340(12) 0.0251(5) Uani 1 1 d . . .
N11N N 0.74779(16) 0.24383(15) 0.76984(12) 0.0244(5) Uani 1 1 d . . .
O1A O 0.42725(13) 0.38844(12) 0.72301(10) 0.0250(4) Uani 1 1 d . . .
O2A O 0.55842(13) 0.38012(12) 0.77288(10) 0.0248(4) Uani 1 1 d . . .
O1B O 0.50921(13) 0.24836(12) 0.62395(9) 0.0235(4) Uani 1 1 d . . .
O2B O 0.64572(13) 0.28020(12) 0.64355(9) 0.0235(4) Uani 1 1 d . . .
O1C O 0.49314(13) 0.11730(12) 0.73058(10) 0.0247(4) Uani 1 1 d . . .
O2C O 0.64794(13) 0.11996(12) 0.71353(10) 0.0245(4) Uani 1 1 d . . .
O1D O 0.41102(13) 0.25503(12) 0.82954(10) 0.0259(4) Uani 1 1 d . . .
O2D O 0.56613(14) 0.21670(13) 0.84321(10) 0.0270(4) Uani 1 1 d . . .
C1A C 0.0336(3) 0.4023(3) 0.8413(3) 0.0734(13) Uani 1 1 d . . .
H1A1 H -0.0214 0.4469 0.8656 0.110 Uiso 1 1 calc R . .
H1A2 H 0.0494 0.3494 0.8709 0.110 Uiso 1 1 calc R . .
H1A3 H 0.0178 0.3837 0.7972 0.110 Uiso 1 1 calc R . .
C2A C 0.1189(3) 0.4437(3) 0.8264(2) 0.0484(9) Uani 1 1 d . . .
C3A C 0.1196(3) 0.5122(3) 0.7780(2) 0.0523(9) Uani 1 1 d . . .
H3AA H 0.0664 0.5325 0.7536 0.063 Uiso 1 1 calc R . .
C4A C 0.1968(2) 0.5511(2) 0.76502(18) 0.0416(8) Uani 1 1 d . . .
H4AA H 0.1952 0.5985 0.7323 0.050 Uiso 1 1 calc R . .
C5A C 0.2766(2) 0.52236(19) 0.79875(16) 0.0292(6) Uani 1 1 d . . .
C6A C 0.2759(2) 0.4536(2) 0.84700(17) 0.0374(7) Uani 1 1 d . . .
H6AA H 0.3292 0.4326 0.8713 0.045 Uiso 1 1 calc R . .
C7A C 0.1977(3) 0.4153(2) 0.8599(2) 0.0471(9) Uani 1 1 d . . .
H7AA H 0.1988 0.3682 0.8929 0.057 Uiso 1 1 calc R . .
C8A C 0.3565(2) 0.56863(19) 0.78672(14) 0.0268(6) Uani 1 1 d . . .
C9A C 0.3315(2) 0.66167(19) 0.80070(15) 0.0320(7) Uani 1 1 d . . .
H9AA H 0.2664 0.6915 0.8155 0.038 Uiso 1 1 calc R . .
C10A C 0.4004(2) 0.7107(2) 0.79325(16) 0.0351(7) Uani 1 1 d . . .
H10A H 0.3827 0.7737 0.8034 0.042 Uiso 1 1 calc R . .
C11A C 0.4954(2) 0.66788(19) 0.77105(15) 0.0310(7) Uani 1 1 d . . .
H11A H 0.5423 0.7022 0.7658 0.037 Uiso 1 1 calc R . .
C12A C 0.5236(2) 0.57564(18) 0.75624(14) 0.0251(6) Uani 1 1 d . . .
C13A C 0.45345(19) 0.52423(18) 0.76502(14) 0.0233(6) Uani 1 1 d . . .
C14A C 0.48213(19) 0.42299(17) 0.75237(13) 0.0217(6) Uani 1 1 d . . .
C15A C 0.6270(2) 0.53701(19) 0.72987(15) 0.0268(6) Uani 1 1 d . . .
C16A C 0.6973(2) 0.5601(2) 0.76188(17) 0.0352(7) Uani 1 1 d . . .
H16A H 0.6790 0.5987 0.8021 0.042 Uiso 1 1 calc R . .
C17A C 0.7933(2) 0.5282(2) 0.73630(19) 0.0458(9) Uani 1 1 d . . .
H17A H 0.8399 0.5455 0.7591 0.055 Uiso 1 1 calc R . .
C18A C 0.8231(2) 0.4712(2) 0.67783(19) 0.0429(8) Uani 1 1 d . . .
C19A C 0.7533(2) 0.4481(2) 0.64586(17) 0.0392(8) Uani 1 1 d . . .
H19A H 0.7719 0.4089 0.6059 0.047 Uiso 1 1 calc R . .
C20A C 0.6567(2) 0.4807(2) 0.67064(15) 0.0317(7) Uani 1 1 d . . .
H20A H 0.6102 0.4645 0.6471 0.038 Uiso 1 1 calc R . .
C21A C 0.9288(3) 0.4352(3) 0.6494(2) 0.0693(12) Uani 1 1 d . . .
H21A H 0.9364 0.3846 0.6169 0.104 Uiso 1 1 calc R . .
H21B H 0.9646 0.4144 0.6883 0.104 Uiso 1 1 calc R . .
H21C H 0.9535 0.4834 0.6248 0.104 Uiso 1 1 calc R . .
C1B C 0.1755(3) 0.5466(2) 0.5635(2) 0.0541(10) Uani 1 1 d . . .
H1B1 H 0.1336 0.5381 0.5303 0.081 Uiso 1 1 calc R . .
H1B2 H 0.1809 0.6093 0.5623 0.081 Uiso 1 1 calc R . .
H1B3 H 0.1484 0.5329 0.6108 0.081 Uiso 1 1 calc R . .
C2B C 0.2740(2) 0.4838(2) 0.54373(18) 0.0392(8) Uani 1 1 d . . .
C3B C 0.2890(2) 0.4154(2) 0.49403(17) 0.0384(7) Uani 1 1 d . . .
H3BA H 0.2371 0.4081 0.4720 0.046 Uiso 1 1 calc R . .
C4B C 0.3787(2) 0.3578(2) 0.47619(16) 0.0342(7) Uani 1 1 d . . .
H4BA H 0.3872 0.3112 0.4423 0.041 Uiso 1 1 calc R . .
C5B C 0.4569(2) 0.36660(18) 0.50676(15) 0.0268(6) Uani 1 1 d . . .
C6B C 0.4409(2) 0.43546(19) 0.55659(15) 0.0291(6) Uani 1 1 d . . .
H6BA H 0.4928 0.4432 0.5784 0.035 Uiso 1 1 calc R . .
C7B C 0.3511(2) 0.4928(2) 0.57504(17) 0.0349(7) Uani 1 1 d . . .
H7BA H 0.3422 0.5389 0.6095 0.042 Uiso 1 1 calc R . .
C8B C 0.5547(2) 0.31033(18) 0.48113(15) 0.0263(6) Uani 1 1 d . . .
C9B C 0.5839(2) 0.30668(19) 0.40881(15) 0.0316(7) Uani 1 1 d . . .
H9BA H 0.5394 0.3348 0.3789 0.038 Uiso 1 1 calc R . .
C10B C 0.6757(2) 0.2634(2) 0.37987(15) 0.0344(7) Uani 1 1 d . . .
H10B H 0.6943 0.2613 0.3306 0.041 Uiso 1 1 calc R . .
C11B C 0.7400(2) 0.2230(2) 0.42354(15) 0.0334(7) Uani 1 1 d . . .
H11B H 0.8037 0.1941 0.4037 0.040 Uiso 1 1 calc R . .
C12B C 0.7142(2) 0.22351(18) 0.49600(14) 0.0266(6) Uani 1 1 d . . .
C13B C 0.6202(2) 0.26738(17) 0.52545(14) 0.0228(6) Uani 1 1 d . . .
C14B C 0.58934(18) 0.26554(16) 0.60401(13) 0.0202(5) Uani 1 1 d . . .
C15B C 0.7896(2) 0.17017(19) 0.53563(14) 0.0273(6) Uani 1 1 d . . .
C16B C 0.8762(2) 0.1943(2) 0.53450(16) 0.0353(7) Uani 1 1 d . . .
H16B H 0.8830 0.2504 0.5150 0.042 Uiso 1 1 calc R . .
C17B C 0.9523(2) 0.1384(2) 0.56110(18) 0.0414(8) Uani 1 1 d . . .
H17B H 1.0103 0.1569 0.5600 0.050 Uiso 1 1 calc R . .
C18B C 0.9455(2) 0.0553(2) 0.58954(16) 0.0374(7) Uani 1 1 d . . .
C19B C 0.8588(2) 0.0321(2) 0.59238(17) 0.0367(7) Uani 1 1 d . . .
H19B H 0.8518 -0.0235 0.6127 0.044 Uiso 1 1 calc R . .
C20B C 0.7820(2) 0.0884(2) 0.56622(16) 0.0316(7) Uani 1 1 d . . .
H20B H 0.7232 0.0709 0.5692 0.038 Uiso 1 1 calc R . .
C21B C 1.0306(3) -0.0079(3) 0.6154(2) 0.0522(9) Uani 1 1 d . . .
H21D H 1.0650 -0.0515 0.5781 0.078 Uiso 1 1 calc R . .
H21E H 1.0083 -0.0402 0.6562 0.078 Uiso 1 1 calc R . .
H21F H 1.0738 0.0272 0.6285 0.078 Uiso 1 1 calc R . .
C1C C 0.2595(3) 0.1200(2) 0.50649(19) 0.0466(9) Uani 1 1 d . . .
H1C1 H 0.2782 0.0993 0.4576 0.070 Uiso 1 1 calc R . .
H1C2 H 0.2515 0.1856 0.5090 0.070 Uiso 1 1 calc R . .
H1C3 H 0.1988 0.1053 0.5253 0.070 Uiso 1 1 calc R . .
C2C C 0.3360(2) 0.0739(2) 0.54871(17) 0.0357(7) Uani 1 1 d . . .
C3C C 0.3276(2) -0.0011(2) 0.58858(18) 0.0400(8) Uani 1 1 d . . .
H3CA H 0.2719 -0.0235 0.5899 0.048 Uiso 1 1 calc R . .
C4C C 0.3990(2) -0.0439(2) 0.62652(18) 0.0384(7) Uani 1 1 d . . .
H4CA H 0.3915 -0.0954 0.6530 0.046 Uiso 1 1 calc R . .
C5C C 0.4815(2) -0.01310(18) 0.62665(15) 0.0286(6) Uani 1 1 d . . .
C6C C 0.4909(2) 0.06087(19) 0.58559(15) 0.0302(6) Uani 1 1 d . . .
H6CA H 0.5474 0.0822 0.5832 0.036 Uiso 1 1 calc R . .
C7C C 0.4192(2) 0.1039(2) 0.54810(16) 0.0338(7) Uani 1 1 d . . .
H7CA H 0.4269 0.1552 0.5213 0.041 Uiso 1 1 calc R . .
C8C C 0.5598(2) -0.06292(18) 0.66452(15) 0.0279(6) Uani 1 1 d . . .
C9C C 0.5873(2) -0.1565(2) 0.65485(17) 0.0356(7) Uani 1 1 d . . .
H9CA H 0.5536 -0.1847 0.6271 0.043 Uiso 1 1 calc R . .
C10C C 0.6621(2) -0.2090(2) 0.68435(17) 0.0379(8) Uani 1 1 d . . .
H10C H 0.6800 -0.2726 0.6766 0.046 Uiso 1 1 calc R . .
C11C C 0.7112(2) -0.1688(2) 0.72556(17) 0.0363(7) Uani 1 1 d . . .
H11C H 0.7630 -0.2053 0.7457 0.044 Uiso 1 1 calc R . .
C12C C 0.6857(2) -0.07527(19) 0.73808(15) 0.0289(6) Uani 1 1 d . . .
C13C C 0.60962(19) -0.02150(18) 0.70675(15) 0.0253(6) Uani 1 1 d . . .
C14C C 0.58107(19) 0.07964(17) 0.71780(14) 0.0226(6) Uani 1 1 d . . .
C15C C 0.7380(2) -0.0396(2) 0.78740(17) 0.0341(7) Uani 1 1 d . . .
C16C C 0.8381(2) -0.0706(3) 0.7822(2) 0.0512(9) Uani 1 1 d . . .
H16C H 0.8728 -0.1104 0.7449 0.061 Uiso 1 1 calc R . .
C17C C 0.8865(3) -0.0433(3) 0.8311(3) 0.0628(12) Uani 1 1 d . . .
H17C H 0.9541 -0.0654 0.8268 0.075 Uiso 1 1 calc R . .
C18C C 0.8396(3) 0.0151(3) 0.8861(2) 0.0616(12) Uani 1 1 d . . .
C19C C 0.7410(3) 0.0463(2) 0.89076(19) 0.0489(9) Uani 1 1 d . . .
H19C H 0.7070 0.0871 0.9277 0.059 Uiso 1 1 calc R . .
C20C C 0.6908(2) 0.0192(2) 0.84245(17) 0.0371(7) Uani 1 1 d . . .
H20C H 0.6232 0.0414 0.8472 0.045 Uiso 1 1 calc R . .
C21C C 0.8920(4) 0.0438(4) 0.9406(3) 0.0901(17) Uani 1 1 d . . .
H21G H 0.9508 -0.0028 0.9440 0.135 Uiso 1 1 calc R . .
H21H H 0.8507 0.0517 0.9861 0.135 Uiso 1 1 calc R . .
H21I H 0.9082 0.1009 0.9270 0.135 Uiso 1 1 calc R . .
C1D C 0.2062(3) -0.0493(3) 0.8026(3) 0.0774(14) Uani 1 1 d . . .
H1D1 H 0.1395 -0.0170 0.8007 0.116 Uiso 1 1 calc R . .
H1D2 H 0.2077 -0.1070 0.8260 0.116 Uiso 1 1 calc R . .
H1D3 H 0.2410 -0.0605 0.7549 0.116 Uiso 1 1 calc R . .
C2D C 0.2533(3) 0.0077(3) 0.8430(2) 0.0532(10) Uani 1 1 d . . .
C3D C 0.1989(3) 0.0771(3) 0.8873(2) 0.0561(10) Uani 1 1 d . . .
H3DA H 0.1310 0.0890 0.8927 0.067 Uiso 1 1 calc R . .
C4D C 0.2410(3) 0.1304(3) 0.9246(2) 0.0536(10) Uani 1 1 d . . .
H4DA H 0.2019 0.1781 0.9543 0.064 Uiso 1 1 calc R . .
C5D C 0.3409(2) 0.1133(2) 0.91789(18) 0.0417(8) Uani 1 1 d . . .
C6D C 0.3946(3) 0.0450(2) 0.8730(2) 0.0468(9) Uani 1 1 d . . .
H6DA H 0.4625 0.0332 0.8671 0.056 Uiso 1 1 calc R . .
C7D C 0.3516(3) -0.0073(2) 0.8360(2) 0.0526(10) Uani 1 1 d . . .
H7DA H 0.3907 -0.0541 0.8054 0.063 Uiso 1 1 calc R . .
C8D C 0.3845(3) 0.1623(2) 0.96506(17) 0.0448(9) Uani 1 1 d . . .
C9D C 0.3603(3) 0.1498(3) 1.0371(2) 0.0694(13) Uani 1 1 d . . .
H9DA H 0.3157 0.1148 1.0525 0.083 Uiso 1 1 calc R . .
C10D C 0.4002(4) 0.1872(4) 1.0855(2) 0.0760(14) Uani 1 1 d . . .
H10D H 0.3843 0.1766 1.1339 0.091 Uiso 1 1 calc R . .
C11D C 0.4634(3) 0.2400(3) 1.06428(19) 0.0608(11) Uani 1 1 d . . .
H11D H 0.4898 0.2663 1.0984 0.073 Uiso 1 1 calc R . .
C12D C 0.4893(2) 0.2555(2) 0.99328(16) 0.0411(8) Uani 1 1 d . . .
C13D C 0.4499(2) 0.2155(2) 0.94298(16) 0.0344(7) Uani 1 1 d . . .
C14D C 0.4778(2) 0.23038(18) 0.86584(15) 0.0268(6) Uani 1 1 d . . .
C15D C 0.5537(2) 0.3191(2) 0.97730(16) 0.0368(7) Uani 1 1 d . . .
C16D C 0.6343(3) 0.3083(3) 1.01078(18) 0.0472(9) Uani 1 1 d . . .
H16D H 0.6526 0.2569 1.0387 0.057 Uiso 1 1 calc R . .
C17D C 0.6875(3) 0.3723(3) 1.00338(18) 0.0482(9) Uani 1 1 d . . .
H17D H 0.7422 0.3640 1.0266 0.058 Uiso 1 1 calc R . .
C18D C 0.6635(3) 0.4483(2) 0.96312(17) 0.0431(8) Uani 1 1 d . . .
C19D C 0.5841(2) 0.4582(2) 0.92953(16) 0.0397(8) Uani 1 1 d . . .
H19D H 0.5666 0.5093 0.9011 0.048 Uiso 1 1 calc R . .
C20D C 0.5299(2) 0.3949(2) 0.93661(15) 0.0362(7) Uani 1 1 d . . .
H20D H 0.4754 0.4035 0.9132 0.043 Uiso 1 1 calc R . .
C21D C 0.7223(3) 0.5176(3) 0.9558(2) 0.0584(10) Uani 1 1 d . . .
H21J H 0.7624 0.5099 0.9931 0.088 Uiso 1 1 calc R . .
H21K H 0.6794 0.5784 0.9594 0.088 Uiso 1 1 calc R . .
H21L H 0.7631 0.5097 0.9102 0.088 Uiso 1 1 calc R . .
C1N C 0.2738(2) 0.1879(2) 0.7307(2) 0.0446(9) Uani 1 1 d . . .
H1NA H 0.3045 0.1454 0.7617 0.053 Uiso 1 1 calc R . .
C2N C 0.1858(2) 0.1827(3) 0.7154(2) 0.0553(11) Uani 1 1 d . . .
H2NA H 0.1569 0.1367 0.7353 0.066 Uiso 1 1 calc R . .
C3N C 0.1400(2) 0.2441(2) 0.67147(19) 0.0418(8) Uani 1 1 d . . .
H3NA H 0.0791 0.2417 0.6606 0.050 Uiso 1 1 calc R . .
C4N C 0.1841(2) 0.3085(3) 0.6438(2) 0.0508(9) Uani 1 1 d . . .
H4NA H 0.1542 0.3523 0.6132 0.061 Uiso 1 1 calc R . .
C5N C 0.2731(2) 0.3091(2) 0.66074(19) 0.0440(9) Uani 1 1 d . . .
H5NA H 0.3038 0.3538 0.6408 0.053 Uiso 1 1 calc R . .
C11N C 0.8238(2) 0.1865(2) 0.73709(19) 0.0466(9) Uani 1 1 d . . .
H11E H 0.8165 0.1520 0.6987 0.056 Uiso 1 1 calc R . .
C12N C 0.9134(2) 0.1744(3) 0.7562(2) 0.0579(11) Uani 1 1 d . . .
H12A H 0.9665 0.1318 0.7317 0.069 Uiso 1 1 calc R . .
C13N C 0.9256(2) 0.2245(2) 0.81091(19) 0.0455(9) Uani 1 1 d . . .
H13A H 0.9867 0.2172 0.8252 0.055 Uiso 1 1 calc R . .
C14N C 0.8471(3) 0.2851(3) 0.8440(2) 0.0599(11) Uani 1 1 d . . .
H14A H 0.8528 0.3215 0.8817 0.072 Uiso 1 1 calc R . .
C15N C 0.7599(2) 0.2928(3) 0.8224(2) 0.0515(10) Uani 1 1 d . . .
H15A H 0.7056 0.3351 0.8460 0.062 Uiso 1 1 calc R . .
Cl2S Cl -0.06331(9) 0.67048(10) 0.53061(9) 0.0978(5) Uani 1 1 d . . .
Cl1S Cl -0.01635(13) 0.71853(13) 0.66445(10) 0.1337(7) Uani 1 1 d . . .
C1S C -0.0840(5) 0.7400(8) 0.5983(3) 0.252(7) Uani 1 1 d . . .
H1SA H -0.1515 0.7461 0.6197 0.303 Uiso 1 1 calc R . .
H1SB H -0.0795 0.8000 0.5798 0.303 Uiso 1 1 calc R . .
Cl4S Cl 0.9586(4) 0.2407(3) 1.0417(4) 0.195(3) Uani 0.50 1 d P . .
Cl3S Cl 1.0914(5) 0.3399(4) 1.0782(5) 0.293(5) Uani 0.50 1 d P . .
C2S C 0.978(2) 0.312(3) 1.0701(13) 0.53(4) Uani 0.50 1 d P . .
H2SA H 0.9439 0.3159 1.1187 0.635 Uiso 0.50 1 calc PR . .
H2SB H 0.9421 0.3648 1.0461 0.635 Uiso 0.50 1 calc PR . .

loop_
_atom_site_aniso_label
_atom_site_aniso_U_11
_atom_site_aniso_U_22
_atom_site_aniso_U_33
_atom_site_aniso_U_23
_atom_site_aniso_U_13
_atom_site_aniso_U_12
Ni1 0.02063(18) 0.02142(18) 0.02084(19) 0.00034(13) -0.00233(14) -0.00653(14)
Ni2 0.02113(18) 0.02303(18) 0.01903(18) 0.00055(13) -0.00286(14) -0.00624(14)
N1N 0.0271(13) 0.0249(12) 0.0226(12) -0.0011(9) -0.0017(10) -0.0062(10)
N11N 0.0256(12) 0.0268(12) 0.0212(12) -0.0009(9) -0.0039(10) -0.0067(10)
O1A 0.0269(10) 0.0248(10) 0.0248(10) -0.0006(8) -0.0033(8) -0.0091(8)
O2A 0.0271(10) 0.0236(10) 0.0237(10) 0.0002(8) -0.0038(8) -0.0061(8)
O1B 0.0248(10) 0.0253(10) 0.0211(10) 0.0020(8) -0.0027(8) -0.0079(8)
O2B 0.0263(10) 0.0267(10) 0.0188(10) 0.0004(8) -0.0043(8) -0.0082(8)
O1C 0.0236(10) 0.0225(9) 0.0266(10) 0.0004(8) -0.0004(8) -0.0051(8)
O2C 0.0248(10) 0.0233(9) 0.0254(10) 0.0023(8) -0.0027(8) -0.0068(8)
O1D 0.0274(11) 0.0278(10) 0.0210(10) 0.0009(8) -0.0016(8) -0.0051(8)
O2D 0.0277(11) 0.0309(10) 0.0214(10) 0.0018(8) -0.0003(8) -0.0072(8)
C1A 0.055(3) 0.086(3) 0.090(3) 0.000(3) -0.002(2) -0.042(2)
C2A 0.038(2) 0.055(2) 0.055(2) -0.0074(18) 0.0009(17) -0.0218(17)
C3A 0.036(2) 0.068(3) 0.058(2) 0.003(2) -0.0155(17) -0.0187(18)
C4A 0.0386(19) 0.0459(19) 0.044(2) 0.0069(16) -0.0126(15) -0.0132(15)
C5A 0.0271(15) 0.0262(15) 0.0313(16) -0.0075(12) 0.0012(12) -0.0036(12)
C6A 0.0307(17) 0.0386(17) 0.0413(19) 0.0071(14) -0.0026(14) -0.0075(14)
C7A 0.043(2) 0.044(2) 0.053(2) 0.0062(17) 0.0029(17) -0.0140(16)
C8A 0.0333(16) 0.0283(15) 0.0197(14) 0.0002(11) -0.0065(12) -0.0078(12)
C9A 0.0326(16) 0.0289(15) 0.0314(17) -0.0020(12) -0.0072(13) 0.0002(12)
C10A 0.047(2) 0.0221(15) 0.0367(18) -0.0034(13) -0.0119(15) -0.0060(13)
C11A 0.0426(18) 0.0278(15) 0.0274(16) 0.0015(12) -0.0090(13) -0.0154(13)
C12A 0.0321(15) 0.0275(14) 0.0185(14) 0.0035(11) -0.0089(11) -0.0096(12)
C13A 0.0269(15) 0.0248(14) 0.0187(14) 0.0006(11) -0.0053(11) -0.0061(11)
C14A 0.0248(14) 0.0248(14) 0.0161(13) 0.0016(10) 0.0003(11) -0.0089(11)
C15A 0.0326(16) 0.0276(14) 0.0227(15) 0.0044(11) -0.0048(12) -0.0117(12)
C16A 0.0370(18) 0.0375(17) 0.0344(18) -0.0001(14) -0.0096(14) -0.0128(14)
C17A 0.0368(19) 0.057(2) 0.049(2) 0.0036(18) -0.0146(16) -0.0175(17)
C18A 0.0324(18) 0.047(2) 0.047(2) 0.0062(16) -0.0025(15) -0.0077(15)
C19A 0.0415(19) 0.0409(18) 0.0326(18) -0.0002(14) 0.0034(14) -0.0103(15)
C20A 0.0341(17) 0.0355(16) 0.0282(16) 0.0007(13) -0.0023(13) -0.0151(13)
C21A 0.037(2) 0.089(3) 0.074(3) -0.003(3) -0.001(2) -0.005(2)
C1B 0.041(2) 0.045(2) 0.066(3) 0.0043(19) -0.0065(18) 0.0075(16)
C2B 0.0384(18) 0.0315(16) 0.043(2) 0.0110(14) -0.0041(15) -0.0017(14)
C3B 0.0359(18) 0.0392(18) 0.044(2) 0.0065(15) -0.0183(15) -0.0094(14)
C4B 0.0404(18) 0.0306(16) 0.0329(17) -0.0035(13) -0.0136(14) -0.0061(13)
C5B 0.0332(16) 0.0230(14) 0.0251(15) 0.0047(11) -0.0097(12) -0.0058(12)
C6B 0.0349(17) 0.0280(15) 0.0272(16) 0.0004(12) -0.0076(13) -0.0108(12)
C7B 0.0403(18) 0.0257(15) 0.0368(18) -0.0012(13) 0.0001(14) -0.0077(13)
C8B 0.0343(16) 0.0229(14) 0.0250(15) 0.0003(11) -0.0083(12) -0.0107(12)
C9B 0.0440(18) 0.0298(15) 0.0231(15) 0.0047(12) -0.0109(13) -0.0101(13)
C10B 0.0466(19) 0.0387(17) 0.0175(15) 0.0030(12) -0.0006(13) -0.0122(14)
C11B 0.0333(17) 0.0361(17) 0.0274(16) -0.0026(13) 0.0051(13) -0.0075(13)
C12B 0.0303(15) 0.0271(14) 0.0232(15) 0.0006(11) -0.0016(12) -0.0098(12)
C13B 0.0298(15) 0.0192(13) 0.0209(14) -0.0010(10) -0.0028(11) -0.0091(11)
C14B 0.0223(14) 0.0178(12) 0.0196(13) 0.0010(10) -0.0024(11) -0.0032(10)
C15B 0.0258(15) 0.0306(15) 0.0223(15) -0.0032(12) 0.0011(11) -0.0032(12)
C16B 0.0327(17) 0.0392(17) 0.0342(18) 0.0015(14) -0.0010(13) -0.0113(14)
C17B 0.0302(17) 0.053(2) 0.0407(19) 0.0007(16) -0.0045(14) -0.0111(15)
C18B 0.0302(17) 0.0478(19) 0.0279(17) -0.0071(14) -0.0018(13) 0.0019(14)
C19B 0.0394(18) 0.0332(17) 0.0346(18) 0.0025(13) -0.0066(14) -0.0028(14)
C20B 0.0289(16) 0.0329(16) 0.0320(17) -0.0007(13) -0.0011(13) -0.0076(12)
C21B 0.037(2) 0.058(2) 0.053(2) -0.0017(18) -0.0117(17) 0.0075(17)
C1C 0.041(2) 0.050(2) 0.049(2) -0.0066(17) -0.0153(16) -0.0063(16)
C2C 0.0340(17) 0.0368(17) 0.0353(18) -0.0114(14) -0.0057(14) -0.0054(14)
C3C 0.0323(18) 0.0426(19) 0.049(2) -0.0077(16) -0.0052(15) -0.0160(15)
C4C 0.0397(19) 0.0333(17) 0.045(2) -0.0016(14) -0.0050(15) -0.0155(14)
C5C 0.0330(16) 0.0250(14) 0.0283(16) -0.0062(12) -0.0016(12) -0.0097(12)
C6C 0.0351(17) 0.0258(15) 0.0319(16) -0.0053(12) -0.0043(13) -0.0115(12)
C7C 0.0415(18) 0.0300(16) 0.0320(17) -0.0025(13) -0.0078(14) -0.0109(14)
C8C 0.0299(16) 0.0241(14) 0.0287(16) -0.0011(12) 0.0032(12) -0.0089(12)
C9C 0.0421(19) 0.0267(15) 0.0370(18) -0.0052(13) 0.0027(14) -0.0113(13)
C10C 0.046(2) 0.0199(14) 0.0422(19) 0.0005(13) 0.0054(15) -0.0040(13)
C11C 0.0346(17) 0.0287(16) 0.0371(18) 0.0080(13) 0.0053(14) 0.0020(13)
C12C 0.0279(15) 0.0263(14) 0.0293(16) 0.0039(12) 0.0053(12) -0.0063(12)
C13C 0.0236(14) 0.0231(14) 0.0269(15) 0.0019(11) 0.0039(11) -0.0059(11)
C14C 0.0273(15) 0.0220(13) 0.0180(13) 0.0012(10) -0.0013(11) -0.0063(11)
C15C 0.0299(16) 0.0345(16) 0.0383(18) 0.0129(14) -0.0077(13) -0.0080(13)
C16C 0.0332(19) 0.052(2) 0.065(3) 0.0096(19) -0.0120(17) -0.0002(16)
C17C 0.039(2) 0.071(3) 0.083(3) 0.021(3) -0.028(2) -0.014(2)
C18C 0.069(3) 0.065(3) 0.070(3) 0.028(2) -0.043(2) -0.036(2)
C19C 0.064(3) 0.048(2) 0.041(2) 0.0124(17) -0.0224(18) -0.0189(18)
C20C 0.0398(18) 0.0334(17) 0.0392(19) 0.0091(14) -0.0116(15) -0.0080(14)
C21C 0.097(4) 0.113(4) 0.089(4) 0.030(3) -0.067(3) -0.052(3)
C1D 0.061(3) 0.063(3) 0.120(4) 0.005(3) -0.018(3) -0.034(2)
C2D 0.050(2) 0.048(2) 0.069(3) 0.021(2) -0.015(2) -0.0240(18)
C3D 0.034(2) 0.068(3) 0.067(3) 0.014(2) -0.0030(19) -0.0179(19)
C4D 0.042(2) 0.066(3) 0.052(2) 0.0068(19) -0.0005(18) -0.0160(18)
C5D 0.044(2) 0.048(2) 0.0354(19) 0.0171(16) -0.0029(15) -0.0197(16)
C6D 0.0378(19) 0.046(2) 0.059(2) 0.0140(18) -0.0047(17) -0.0178(16)
C7D 0.047(2) 0.040(2) 0.075(3) 0.0080(19) -0.009(2) -0.0181(17)
C8D 0.047(2) 0.060(2) 0.0303(18) 0.0140(16) -0.0015(15) -0.0209(17)
C9D 0.078(3) 0.105(4) 0.038(2) 0.023(2) -0.001(2) -0.053(3)
C10D 0.087(3) 0.126(4) 0.025(2) 0.023(2) -0.002(2) -0.050(3)
C11D 0.068(3) 0.095(3) 0.0255(19) 0.0043(19) -0.0044(18) -0.034(2)
C12D 0.043(2) 0.058(2) 0.0222(16) 0.0054(15) -0.0018(14) -0.0143(16)
C13D 0.0329(17) 0.0430(18) 0.0247(16) 0.0070(13) -0.0006(13) -0.0068(14)
C14D 0.0318(16) 0.0229(14) 0.0248(15) 0.0003(11) -0.0014(12) -0.0067(12)
C15D 0.0407(19) 0.0466(19) 0.0225(16) -0.0050(13) -0.0024(13) -0.0104(15)
C16D 0.056(2) 0.057(2) 0.0312(19) 0.0063(16) -0.0149(16) -0.0147(18)
C17D 0.047(2) 0.066(2) 0.035(2) -0.0005(17) -0.0152(16) -0.0167(18)
C18D 0.051(2) 0.053(2) 0.0257(17) -0.0098(15) -0.0019(15) -0.0154(17)
C19D 0.047(2) 0.0430(19) 0.0264(17) -0.0047(14) -0.0002(14) -0.0089(15)
C20D 0.0385(18) 0.0459(19) 0.0206(15) -0.0084(13) -0.0026(13) -0.0037(15)
C21D 0.070(3) 0.071(3) 0.043(2) -0.0037(19) -0.0102(19) -0.032(2)
C1N 0.0309(17) 0.0428(19) 0.066(2) 0.0235(18) -0.0147(16) -0.0173(15)
C2N 0.0345(19) 0.054(2) 0.086(3) 0.025(2) -0.0190(19) -0.0229(17)
C3N 0.0224(16) 0.050(2) 0.055(2) 0.0001(17) -0.0101(15) -0.0107(14)
C4N 0.038(2) 0.055(2) 0.065(3) 0.0242(19) -0.0240(18) -0.0140(17)
C5N 0.0369(19) 0.0455(19) 0.058(2) 0.0211(17) -0.0194(16) -0.0196(15)
C11N 0.0290(18) 0.056(2) 0.054(2) -0.0271(18) -0.0023(16) -0.0091(16)
C12N 0.0243(18) 0.057(2) 0.089(3) -0.030(2) -0.0084(18) -0.0013(16)
C13N 0.0278(17) 0.057(2) 0.056(2) -0.0031(18) -0.0137(16) -0.0128(16)
C14N 0.035(2) 0.089(3) 0.058(2) -0.040(2) -0.0104(18) -0.015(2)
C15N 0.0313(19) 0.064(2) 0.057(2) -0.0326(19) -0.0059(16) -0.0055(17)
Cl2S 0.0637(8) 0.0941(10) 0.1439(14) 0.0165(9) -0.0410(9) -0.0209(7)
Cl1S 0.1105(13) 0.1375(15) 0.1065(13) -0.0263(11) -0.0050(10) 0.0538(11)
C1S 0.115(6) 0.458(17) 0.059(4) -0.016(7) 0.001(4) 0.160(8)
Cl4S 0.187(5) 0.153(4) 0.236(6) -0.081(4) -0.109(5) 0.026(3)
Cl3S 0.206(6) 0.193(5) 0.455(12) -0.171(7) 0.175(7) -0.119(5)
C2S 0.43(5) 0.72(7) 0.19(2) -0.33(4) -0.22(3) 0.45(5)

loop_
_atom_type_symbol
_atom_type_description
_atom_type_scat_dispersion_real
_atom_type_scat_dispersion_imag
_atom_type_scat_source
C C 0.0033 0.0016 'International Tables Vol C Tables 4.2.6.8 and 6.1.1.4'
H H 0.0000 0.0000 'International Tables Vol C Tables 4.2.6.8 and 6.1.1.4'
N N 0.0061 0.0033 'International Tables Vol C Tables 4.2.6.8 and 6.1.1.4'
O O 0.0106 0.0060 'International Tables Vol C Tables 4.2.6.8 and 6.1.1.4'
Ni Ni 0.3393 1.1124 'International Tables Vol C Tables 4.2.6.8 and 6.1.1.4'
Cl Cl 0.1484 0.1585 'International Tables Vol C Tables 4.2.6.8 and 6.1.1.4'

loop_
_geom_angle_atom_site_label_1
_geom_angle_atom_site_label_2
_geom_angle_atom_site_label_3
_geom_angle
_geom_angle_site_symmetry_1
_geom_angle_site_symmetry_3
_geom_angle_publ_flag
N1N Ni1 O1D 95.79(8) . . ?
N1N Ni1 O1B 95.89(8) . . ?
O1D Ni1 O1B 168.26(8) . . ?
N1N Ni1 O1C 95.10(8) . . ?
O1D Ni1 O1C 87.27(7) . . ?
O1B Ni1 O1C 90.55(7) . . ?
N1N Ni1 O1A 96.90(8) . . ?
O1D Ni1 O1A 91.53(7) . . ?
O1B Ni1 O1A 88.20(7) . . ?
O1C Ni1 O1A 167.99(8) . . ?
N11N Ni2 O2A 97.61(8) . . ?
N11N Ni2 O2C 95.16(8) . . ?
O2A Ni2 O2C 167.22(8) . . ?
N11N Ni2 O2D 93.55(8) . . ?
O2A Ni2 O2D 88.07(8) . . ?
O2C Ni2 O2D 90.89(7) . . ?
N11N Ni2 O2B 97.12(8) . . ?
O2A Ni2 O2B 92.19(7) . . ?
O2C Ni2 O2B 86.47(7) . . ?
O2D Ni2 O2B 169.19(8) . . ?
C5N N1N C1N 118.2(3) . . ?
C5N N1N Ni1 121.1(2) . . ?
C1N N1N Ni1 120.7(2) . . ?
C11N N11N C15N 117.8(3) . . ?
C11N N11N Ni2 120.8(2) . . ?
C15N N11N Ni2 121.3(2) . . ?
C14A O1A Ni1 118.53(17) . . ?
C14A O2A Ni2 121.74(17) . . ?
C14B O1B Ni1 124.48(17) . . ?
C14B O2B Ni2 116.82(16) . . ?
C14C O1C Ni1 120.61(16) . . ?
C14C O2C Ni2 119.30(17) . . ?
C14D O1D Ni1 117.86(17) . . ?
C14D O2D Ni2 123.25(18) . . ?
C7A C2A C3A 117.9(3) . . ?
C7A C2A C1A 121.5(4) . . ?
C3A C2A C1A 120.7(4) . . ?
C4A C3A C2A 120.8(3) . . ?
C3A C4A C5A 121.5(3) . . ?
C4A C5A C6A 117.7(3) . . ?
C4A C5A C8A 120.4(3) . . ?
C6A C5A C8A 121.8(3) . . ?
C7A C6A C5A 120.4(3) . . ?
C2A C7A C6A 121.9(3) . . ?
C9A C8A C13A 119.6(3) . . ?
C9A C8A C5A 116.0(3) . . ?
C13A C8A C5A 124.3(2) . . ?
C10A C9A C8A 120.8(3) . . ?
C9A C10A C11A 120.0(3) . . ?
C10A C11A C12A 121.3(3) . . ?
C11A C12A C13A 119.2(3) . . ?
C11A C12A C15A 117.0(2) . . ?
C13A C12A C15A 123.9(2) . . ?
C8A C13A C12A 119.1(2) . . ?
C8A C13A C14A 120.2(2) . . ?
C12A C13A C14A 120.6(2) . . ?
O2A C14A O1A 125.4(2) . . ?
O2A C14A C13A 117.1(2) . . ?
O1A C14A C13A 117.5(2) . . ?
C16A C15A C20A 117.7(3) . . ?
C16A C15A C12A 120.4(3) . . ?
C20A C15A C12A 121.8(3) . . ?
C17A C16A C15A 121.2(3) . . ?
C16A C17A C18A 121.2(3) . . ?
C19A C18A C17A 117.7(3) . . ?
C19A C18A C21A 120.7(4) . . ?
C17A C18A C21A 121.6(3) . . ?
C18A C19A C20A 121.6(3) . . ?
C19A C20A C15A 120.6(3) . . ?
C3B C2B C7B 118.3(3) . . ?
C3B C2B C1B 120.7(3) . . ?
C7B C2B C1B 120.9(3) . . ?
C4B C3B C2B 120.8(3) . . ?
C3B C4B C5B 121.5(3) . . ?
C6B C5B C4B 117.2(3) . . ?
C6B C5B C8B 122.1(3) . . ?
C4B C5B C8B 120.4(3) . . ?
C7B C6B C5B 121.5(3) . . ?
C6B C7B C2B 120.6(3) . . ?
C9B C8B C13B 119.3(3) . . ?
C9B C8B C5B 116.7(3) . . ?
C13B C8B C5B 123.8(2) . . ?
C10B C9B C8B 121.6(3) . . ?
C9B C10B C11B 118.9(3) . . ?
C10B C11B C12B 121.8(3) . . ?
C11B C12B C13B 119.2(3) . . ?
C11B C12B C15B 115.3(2) . . ?
C13B C12B C15B 125.4(2) . . ?
C12B C13B C8B 119.2(2) . . ?
C12B C13B C14B 120.0(2) . . ?
C8B C13B C14B 120.7(2) . . ?
O2B C14B O1B 125.6(2) . . ?
O2B C14B C13B 117.8(2) . . ?
O1B C14B C13B 116.6(2) . . ?
C20B C15B C16B 117.4(3) . . ?
C20B C15B C12B 121.5(3) . . ?
C16B C15B C12B 120.5(3) . . ?
C17B C16B C15B 121.4(3) . . ?
C16B C17B C18B 121.1(3) . . ?
C19B C18B C17B 117.7(3) . . ?
C19B C18B C21B 121.4(3) . . ?
C17B C18B C21B 120.9(3) . . ?
C18B C19B C20B 121.4(3) . . ?
C19B C20B C15B 121.1(3) . . ?
C3C C2C C7C 117.4(3) . . ?
C3C C2C C1C 121.5(3) . . ?
C7C C2C C1C 121.1(3) . . ?
C4C C3C C2C 121.1(3) . . ?
C3C C4C C5C 121.4(3) . . ?
C6C C5C C4C 117.5(3) . . ?
C6C C5C C8C 121.6(3) . . ?
C4C C5C C8C 120.7(3) . . ?
C7C C6C C5C 121.0(3) . . ?
C6C C7C C2C 121.6(3) . . ?
C9C C8C C13C 118.8(3) . . ?
C9C C8C C5C 116.6(3) . . ?
C13C C8C C5C 124.6(2) . . ?
C10C C9C C8C 121.7(3) . . ?
C9C C10C C11C 119.7(3) . . ?
C10C C11C C12C 121.2(3) . . ?
C11C C12C C13C 118.8(3) . . ?
C11C C12C C15C 117.0(3) . . ?
C13C C12C C15C 124.1(3) . . ?
C12C C13C C8C 119.8(3) . . ?
C12C C13C C14C 120.5(3) . . ?
C8C C13C C14C 119.7(2) . . ?
O1C C14C O2C 125.1(2) . . ?
O1C C14C C13C 117.8(2) . . ?
O2C C14C C13C 117.1(2) . . ?
C20C C15C C16C 117.6(3) . . ?
C20C C15C C12C 122.4(3) . . ?
C16C C15C C12C 119.9(3) . . ?
C17C C16C C15C 120.4(4) . . ?
C18C C17C C16C 122.1(4) . . ?
C17C C18C C19C 117.5(4) . . ?
C17C C18C C21C 122.4(4) . . ?
C19C C18C C21C 120.2(5) . . ?
C18C C19C C20C 121.4(4) . . ?
C15C C20C C19C 121.1(3) . . ?
C7D C2D C3D 117.7(4) . . ?
C7D C2D C1D 121.2(4) . . ?
C3D C2D C1D 121.1(4) . . ?
C2D C3D C4D 121.8(4) . . ?
C3D C4D C5D 119.9(4) . . ?
C6D C5D C4D 118.1(4) . . ?
C6D C5D C8D 122.6(3) . . ?
C4D C5D C8D 119.0(3) . . ?
C5D C6D C7D 121.5(3) . . ?
C2D C7D C6D 121.1(4) . . ?
C9D C8D C13D 118.8(3) . . ?
C9D C8D C5D 115.7(3) . . ?
C13D C8D C5D 125.4(3) . . ?
C10D C9D C8D 121.1(4) . . ?
C9D C10D C11D 120.3(3) . . ?
C10D C11D C12D 121.0(4) . . ?
C11D C12D C13D 118.9(3) . . ?
C11D C12D C15D 115.8(3) . . ?
C13D C12D C15D 125.2(3) . . ?
C8D C13D C12D 119.8(3) . . ?
C8D C13D C14D 120.4(3) . . ?
C12D C13D C14D 119.8(3) . . ?
O1D C14D O2D 125.5(3) . . ?
O1D C14D C13D 117.4(2) . . ?
O2D C14D C13D 117.1(3) . . ?
C20D C15D C16D 118.0(3) . . ?
C20D C15D C12D 122.1(3) . . ?
C16D C15D C12D 119.4(3) . . ?
C17D C16D C15D 120.1(3) . . ?
C16D C17D C18D 121.9(3) . . ?
C19D C18D C17D 117.7(3) . . ?
C19D C18D C21D 121.1(3) . . ?
C17D C18D C21D 121.2(3) . . ?
C18D C19D C20D 121.1(3) . . ?
C19D C20D C15D 121.1(3) . . ?
N1N C1N C2N 122.1(3) . . ?
C3N C2N C1N 119.7(3) . . ?
C4N C3N C2N 118.3(3) . . ?
C3N C4N C5N 118.9(3) . . ?
N1N C5N C4N 122.8(3) . . ?
N11N C11N C12N 122.6(3) . . ?
C13N C12N C11N 119.5(3) . . ?
C14N C13N C12N 117.9(3) . . ?
C13N C14N C15N 119.3(3) . . ?
N11N C15N C14N 122.9(3) . . ?
Cl2S C1S Cl1S 121.3(5) . . ?
Cl4S C2S Cl3S 131.6(13) . . ?

loop_
_geom_bond_atom_site_label_1
_geom_bond_atom_site_label_2
_geom_bond_distance
_geom_bond_site_symmetry_2
_geom_bond_publ_flag
Ni1 N1N 1.994(2) . ?
Ni1 O1D 2.0165(19) . ?
Ni1 O1B 2.0172(18) . ?
Ni1 O1C 2.0197(18) . ?
Ni1 O1A 2.0208(18) . ?
Ni2 N11N 1.995(2) . ?
Ni2 O2A 2.0090(18) . ?
Ni2 O2C 2.0144(18) . ?
Ni2 O2D 2.0237(18) . ?
Ni2 O2B 2.0250(18) . ?
N1N C5N 1.319(4) . ?
N1N C1N 1.326(4) . ?
N11N C11N 1.316(4) . ?
N11N C15N 1.329(4) . ?
O1A C14A 1.260(3) . ?
O2A C14A 1.258(3) . ?
O1B C14B 1.261(3) . ?
O2B C14B 1.260(3) . ?
O1C C14C 1.257(3) . ?
O2C C14C 1.265(3) . ?
O1D C14D 1.260(3) . ?
O2D C14D 1.263(3) . ?
C1A C2A 1.514(5) . ?
C2A C7A 1.374(5) . ?
C2A C3A 1.389(5) . ?
C3A C4A 1.384(5) . ?
C4A C5A 1.389(4) . ?
C5A C6A 1.391(4) . ?
C5A C8A 1.490(4) . ?
C6A C7A 1.391(4) . ?
C8A C9A 1.398(4) . ?
C8A C13A 1.411(4) . ?
C9A C10A 1.380(4) . ?
C10A C11A 1.384(4) . ?
C11A C12A 1.390(4) . ?
C12A C13A 1.422(4) . ?
C12A C15A 1.491(4) . ?
C13A C14A 1.514(4) . ?
C15A C16A 1.387(4) . ?
C15A C20A 1.395(4) . ?
C16A C17A 1.381(5) . ?
C17A C18A 1.390(5) . ?
C18A C19A 1.381(5) . ?
C18A C21A 1.522(5) . ?
C19A C20A 1.386(4) . ?
C1B C2B 1.516(4) . ?
C2B C3B 1.387(5) . ?
C2B C7B 1.387(5) . ?
C3B C4B 1.383(4) . ?
C4B C5B 1.392(4) . ?
C5B C6B 1.393(4) . ?
C5B C8B 1.490(4) . ?
C6B C7B 1.384(4) . ?
C8B C9B 1.397(4) . ?
C8B C13B 1.408(4) . ?
C9B C10B 1.376(4) . ?
C10B C11B 1.378(4) . ?
C11B C12B 1.395(4) . ?
C12B C13B 1.407(4) . ?
C12B C15B 1.497(4) . ?
C13B C14B 1.520(4) . ?
C15B C20B 1.392(4) . ?
C15B C16B 1.394(4) . ?
C16B C17B 1.381(5) . ?
C17B C18B 1.393(5) . ?
C18B C19B 1.384(4) . ?
C18B C21B 1.514(4) . ?
C19B C20B 1.387(4) . ?
C1C C2C 1.505(5) . ?
C2C C3C 1.388(4) . ?
C2C C7C 1.395(4) . ?
C3C C4C 1.384(5) . ?
C4C C5C 1.393(4) . ?
C5C C6C 1.390(4) . ?
C5C C8C 1.487(4) . ?
C6C C7C 1.383(4) . ?
C8C C9C 1.394(4) . ?
C8C C13C 1.418(4) . ?
C9C C10C 1.374(5) . ?
C10C C11C 1.387(5) . ?
C11C C12C 1.400(4) . ?
C12C C13C 1.414(4) . ?
C12C C15C 1.489(4) . ?
C13C C14C 1.508(4) . ?
C15C C20C 1.389(4) . ?
C15C C16C 1.407(4) . ?
C16C C17C 1.385(6) . ?
C17C C18C 1.383(6) . ?
C18C C19C 1.387(6) . ?
C18C C21C 1.516(6) . ?
C19C C20C 1.393(5) . ?
C1D C2D 1.520(6) . ?
C2D C7D 1.379(5) . ?
C2D C3D 1.381(6) . ?
C3D C4D 1.396(6) . ?
C4D C5D 1.400(5) . ?
C5D C6D 1.373(5) . ?
C5D C8D 1.490(5) . ?
C6D C7D 1.393(5) . ?
C8D C9D 1.406(5) . ?
C8D C13D 1.411(4) . ?
C9D C10D 1.371(6) . ?
C10D C11D 1.379(6) . ?
C11D C12D 1.399(5) . ?
C12D C13D 1.416(5) . ?
C12D C15D 1.504(4) . ?
C13D C14D 1.514(4) . ?
C15D C20D 1.389(4) . ?
C15D C16D 1.395(5) . ?
C16D C17D 1.381(5) . ?
C17D C18D 1.386(5) . ?
C18D C19D 1.382(5) . ?
C18D C21D 1.507(5) . ?
C19D C20D 1.382(4) . ?
C1N C2N 1.376(5) . ?
C2N C3N 1.369(5) . ?
C3N C4N 1.360(5) . ?
C4N C5N 1.384(5) . ?
C11N C12N 1.375(5) . ?
C12N C13N 1.374(5) . ?
C13N C14N 1.363(5) . ?
C14N C15N 1.372(5) . ?
